data_1526477
loop_
_publ_author_name
'Schaak, R.E.'
'Mallouk, T.E.'

_publ_section_title
;
 K Ln Ti O4 (Ln = La, Nd, Sm, Eu, Gd, Dy): a new series of
 Ruddlesden-Popper phases synthesized by ion-exchange of H Ln Ti O4
;
_journal_name_full 'Journal of Solid State Chemistry'
_journal_page_first 225
_journal_page_last 232
_journal_volume 161
_journal_year 2001
_chemical_formula_sum 'Gd K O4 Ti'
_chemical_name_systematic 'K Gd (Ti O4)'
_space_group_IT_number 57
_symmetry_space_group_name_Hall '-P 2c 2b'
_symmetry_space_group_name_H-M 'P b c m'
_cell_angle_alpha 90
_cell_angle_beta 90
_cell_angle_gamma 90
_cell_formula_units_Z 4
_cell_length_a 12.9564
_cell_length_b 5.417
_cell_length_c 5.4228
_cell_volume 380.598
_citation_journal_id_ASTM JSSCBI
_cod_data_source_file Schaak_JSSCBI_2001_1684.cif
_cod_data_source_block Gd1K1O4Ti1
_cod_original_cell_volume 380.5982
_cod_original_formula_sum 'Gd1 K1 O4 Ti1'
_cod_database_code 1526477

loop_
_symmetry_equiv_pos_as_xyz
x,y,z
-x,-y,z+1/2
x,-y+1/2,-z
-x,y+1/2,-z+1/2
-x,-y,-z
x,y,-z-1/2
-x,y-1/2,z
x,-y-1/2,z-1/2

loop_
_atom_site_label
_atom_site_type_symbol
_atom_site_fract_x
_atom_site_fract_y
_atom_site_fract_z
_atom_site_occupancy
_atom_site_U_iso_or_equiv
O1 O-2 0.2 0.25 0 1.04 0.0
Gd1 Gd+3 0.8955 0.0186 0.25 1.001 0.0
Ti1 Ti+4 0.2495 0.009 0.25 1.007 0.0
O4 O-2 0.379 0.05 0.25 0.97 0.0
O3 O-2 0.066 -0.048 0.25 1.04 0.0
O2 O-2 0.77 0.25 0 1.05 0.0
K1 K+1 0.5935 0.016 0.25 0.948 0.0
